data_4074753
loop_
_publ_author_name
'Sangtrirutnugul, Preeyanuch'
'Stradiotto, Mark'
'Tilley, T. Don'

_publ_section_title
;
 Rhodium Complexes Containing a Tridentate Bis(8-quinolyl)methylsilyl
 Ligand:&#x00A0; Synthesis and Reactivity
;
_journal_issue 7
_journal_name_full Organometallics
_journal_page_first 1607
_journal_paper_doi 10.1021/om050859v
_journal_volume 25
_journal_year 2006
_chemical_formula_moiety 'C37 H30 Cl2 N2 P Rh Si, C H2 Cl2'
_chemical_formula_sum 'C38 H32 Cl4 N2 P Rh Si'
_chemical_formula_weight 820.46
_space_group_IT_number 14
_symmetry_cell_setting monoclinic
_symmetry_Int_Tables_number 14
_symmetry_space_group_name_Hall '-P 2ybc'
_symmetry_space_group_name_H-M 'P 1 21/c 1'
_audit_creation_date 'Sat Oct  1 17:49:58 2005'
_audit_creation_method 'by teXsan'
_cell_angle_alpha 90.000(1)
_cell_angle_beta 94.124(2)
_cell_angle_gamma 90.000(1)
_cell_formula_units_Z 4
_cell_length_a 9.477(1)
_cell_length_b 20.539(2)
_cell_length_c 18.039(2)
_cell_measurement_reflns_used 4611
_cell_measurement_temperature 141.2
_cell_measurement_theta_max 24.2
_cell_measurement_theta_min 2.3
_cell_volume 3502.2(6)
_computing_cell_refinement 'Bruker-AXS SAINT v6.40'
_computing_data_collection 'Bruker-AXS SMART v5.054'
_computing_data_reduction 'Bruker-AXS SAINT v6.40'
_computing_publication_material teXsan
_computing_structure_refinement teXsan
_computing_structure_solution SIR97
_diffrn_measured_fraction_theta_full 0.9625
_diffrn_measured_fraction_theta_max 0.9625
_diffrn_measurement_device_type 'Bruker SMART 1000'
_diffrn_measurement_method \w-scans
_diffrn_radiation_type 'Mo K\a'
_diffrn_radiation_wavelength 0.7107
_diffrn_reflns_av_R_equivalents 0.060
_diffrn_reflns_limit_h_max 11
_diffrn_reflns_limit_h_min 0
_diffrn_reflns_limit_k_max 24
_diffrn_reflns_limit_k_min 0
_diffrn_reflns_limit_l_max 21
_diffrn_reflns_limit_l_min -21
_diffrn_reflns_number 14965
_diffrn_reflns_theta_full 24.76
_diffrn_reflns_theta_max 24.76
_diffrn_standards_decay_% 0
_diffrn_standards_interval_count 0
_diffrn_standards_interval_time 0
_diffrn_standards_number 0
_exptl_absorpt_coefficient_mu 0.903
_exptl_absorpt_correction_T_max 0.940
_exptl_absorpt_correction_T_min 0.830
_exptl_absorpt_correction_type empirical
_exptl_absorpt_process_details 'Blessing, 1995'
_exptl_crystal_colour yellow
_exptl_crystal_density_diffrn 1.556
_exptl_crystal_density_method 'not measured'
_exptl_crystal_description plate
_exptl_crystal_F_000 1664.00
_exptl_crystal_size_max 0.200
_exptl_crystal_size_mid 0.140
_exptl_crystal_size_min 0.070
_refine_diff_density_max 0.90
_refine_diff_density_min -0.93
_refine_ls_extinction_method none
_refine_ls_goodness_of_fit_ref 1.206
_refine_ls_hydrogen_treatment constr
_refine_ls_number_parameters 424
_refine_ls_number_reflns 3134
_refine_ls_R_factor_all 0.0494
_refine_ls_R_factor_gt 0.0494
_refine_ls_shift/su_max 0.0087
_refine_ls_structure_factor_coef F
_refine_ls_weighting_details 'w = 1/[\s^2^(Fo) + 0.00022|Fo|^2^]'
_refine_ls_weighting_scheme calc
_refine_ls_wR_factor_all 0.0560
_refine_ls_wR_factor_ref 0.0560
_reflns_number_gt 3134
_reflns_number_total 5776
_reflns_threshold_expression F^2^>3.0\s(F^2^)
_cod_data_source_file om050859vsi20051005_011129.cif
_cod_data_source_block Nuch18
_cod_original_sg_symbol_H-M 'P 21/c'
_cod_original_formula_sum 'C38 H32 Cl4 N2 P Rh Si '
_cod_database_code 4074753

loop_
_symmetry_equiv_pos_as_xyz
x,y,z
-x,1/2+y,1/2-z
-x,-y,-z
x,1/2-y,1/2+z

loop_
_atom_site_label
_atom_site_type_symbol
_atom_site_fract_x
_atom_site_fract_y
_atom_site_fract_z
_atom_site_U_iso_or_equiv
_atom_site_adp_type
_atom_site_occupancy
_atom_site_calc_flag
Rh(1) Rh -0.01553(6) 0.21042(3) 0.25100(4) 0.0126(2) Uani 1.00 d
Cl(1) Cl 0.2588(2) 0.20640(10) 0.2344(1) 0.0194(6) Uani 1.00 d
Cl(2) Cl -0.0151(2) 0.13727(9) 0.3517(1) 0.0189(6) Uani 1.00 d
Cl(3) Cl 0.3228(3) 0.0034(1) 0.2767(1) 0.0433(8) Uani 1.00 d
Cl(4) Cl 0.4242(5) 0.0474(1) 0.4224(2) 0.138(2) Uani 1.00 d
P(1) P 0.0267(2) 0.29674(10) 0.3298(1) 0.0139(6) Uani 1.00 d
Si(1) Si -0.2563(2) 0.2104(1) 0.2505(1) 0.0151(6) Uani 1.00 d
N(1) N -0.0489(6) 0.2728(3) 0.1597(3) 0.012(2) Uani 1.00 d
N(2) N -0.0490(6) 0.1268(3) 0.1801(3) 0.014(2) Uani 1.00 d
C(1) C 0.0546(8) 0.2898(4) 0.1180(4) 0.022(2) Uani 1.00 d
C(2) C 0.0383(9) 0.3348(4) 0.0596(5) 0.028(3) Uani 1.00 d
C(3) C -0.0904(9) 0.3627(4) 0.0426(5) 0.027(3) Uani 1.00 d
C(4) C -0.2028(9) 0.3464(4) 0.0866(5) 0.021(3) Uani 1.00 d
C(5) C -0.3392(10) 0.3743(4) 0.0723(5) 0.027(3) Uani 1.00 d
C(6) C -0.4468(9) 0.3576(4) 0.1156(5) 0.029(3) Uani 1.00 d
C(7) C -0.4240(8) 0.3108(4) 0.1727(5) 0.021(3) Uani 1.00 d
C(8) C -0.2945(8) 0.2812(4) 0.1867(4) 0.019(2) Uani 1.00 d
C(9) C -0.1827(9) 0.2995(4) 0.1439(4) 0.020(3) Uani 1.00 d
C(10) C 0.0582(8) 0.0951(4) 0.1557(5) 0.022(3) Uani 1.00 d
C(11) C 0.0453(9) 0.0384(4) 0.1113(5) 0.027(3) Uani 1.00 d
C(12) C -0.0871(9) 0.0159(4) 0.0902(5) 0.022(3) Uani 1.00 d
C(13) C -0.2050(9) 0.0473(4) 0.1163(4) 0.019(3) Uani 1.00 d
C(14) C -0.3455(8) 0.0262(4) 0.0991(4) 0.018(3) Uani 1.00 d
C(15) C -0.4560(9) 0.0578(4) 0.1263(5) 0.026(3) Uani 1.00 d
C(16) C -0.4336(8) 0.1127(4) 0.1723(5) 0.019(2) Uani 1.00 d
C(17) C -0.2987(8) 0.1364(4) 0.1911(4) 0.015(2) Uani 1.00 d
C(18) C -0.1838(8) 0.1031(4) 0.1616(4) 0.016(2) Uani 1.00 d
C(19) C -0.3723(8) 0.2079(4) 0.3288(5) 0.026(3) Uani 1.00 d
C(20) C -0.1251(8) 0.3253(4) 0.3787(4) 0.014(2) Uani 1.00 d
C(21) C -0.1526(8) 0.2958(4) 0.4451(5) 0.025(3) Uani 1.00 d
C(22) C -0.2684(10) 0.3136(5) 0.4835(5) 0.034(3) Uani 1.00 d
C(23) C -0.3608(9) 0.3602(4) 0.4549(5) 0.028(3) Uani 1.00 d
C(24) C -0.3369(10) 0.3896(4) 0.3887(6) 0.040(3) Uani 1.00 d
C(25) C -0.2203(10) 0.3722(4) 0.3511(5) 0.034(3) Uani 1.00 d
C(26) C 0.1024(8) 0.3671(4) 0.2823(4) 0.018(2) Uani 1.00 d
C(27) C 0.0254(9) 0.4100(4) 0.2378(5) 0.027(3) Uani 1.00 d
C(28) C 0.089(1) 0.4622(4) 0.2034(5) 0.033(3) Uani 1.00 d
C(29) C 0.233(1) 0.4680(4) 0.2094(5) 0.034(3) Uani 1.00 d
C(30) C 0.3134(10) 0.4235(5) 0.2510(6) 0.036(3) Uani 1.00 d
C(31) C 0.2497(9) 0.3740(4) 0.2877(5) 0.026(3) Uani 1.00 d
C(32) C 0.1570(7) 0.2855(4) 0.4090(4) 0.014(2) Uani 1.00 d
C(33) C 0.1666(8) 0.3324(4) 0.4645(5) 0.019(2) Uani 1.00 d
C(34) C 0.2676(8) 0.3297(4) 0.5233(4) 0.020(3) Uani 1.00 d
C(35) C 0.3613(8) 0.2776(4) 0.5271(4) 0.023(3) Uani 1.00 d
C(36) C 0.3537(8) 0.2299(4) 0.4728(5) 0.024(3) Uani 1.00 d
C(37) C 0.2515(8) 0.2340(4) 0.4141(5) 0.019(2) Uani 1.00 d
C(38) C 0.327(1) 0.0663(4) 0.3430(6) 0.045(3) Uani 1.00 d
H(1) H 0.1471 0.2696 0.1291 0.0271 Uiso 1.00 calc
H(2) H 0.1203 0.3474 0.0316 0.0370 Uiso 1.00 calc
H(3) H -0.1048 0.3935 0.0018 0.0306 Uiso 1.00 calc
H(4) H -0.3576 0.4042 0.0311 0.0361 Uiso 1.00 calc
H(5) H -0.5398 0.3781 0.1068 0.0345 Uiso 1.00 calc
H(6) H -0.5021 0.2996 0.2033 0.0266 Uiso 1.00 calc
H(7) H 0.1532 0.1117 0.1692 0.0262 Uiso 1.00 calc
H(8) H 0.1292 0.0159 0.0955 0.0308 Uiso 1.00 calc
H(9) H -0.1005 -0.0221 0.0579 0.0275 Uiso 1.00 calc
H(10) H -0.3651 -0.0119 0.0679 0.0216 Uiso 1.00 calc
H(11) H -0.5523 0.0431 0.1143 0.0296 Uiso 1.00 calc
H(12) H -0.5151 0.1351 0.1902 0.0228 Uiso 1.00 calc
H(13) H -0.3550 0.2446 0.3612 0.0300 Uiso 1.00 calc
H(14) H -0.4702 0.2090 0.3109 0.0300 Uiso 1.00 calc
H(15) H -0.3566 0.1691 0.3575 0.0300 Uiso 1.00 calc
H(16) H -0.0914 0.2597 0.4636 0.0317 Uiso 1.00 calc
H(17) H -0.2819 0.2944 0.5316 0.0456 Uiso 1.00 calc
H(18) H -0.4439 0.3725 0.4799 0.0326 Uiso 1.00 calc
H(19) H -0.4001 0.4236 0.3682 0.0438 Uiso 1.00 calc
H(20) H -0.2059 0.3925 0.3029 0.0407 Uiso 1.00 calc
H(21) H -0.0777 0.4035 0.2306 0.0343 Uiso 1.00 calc
H(22) H 0.0289 0.4942 0.1761 0.0378 Uiso 1.00 calc
H(23) H 0.2786 0.5040 0.1838 0.0417 Uiso 1.00 calc
H(24) H 0.4175 0.4267 0.2528 0.0430 Uiso 1.00 calc
H(25) H 0.3071 0.3436 0.3192 0.0306 Uiso 1.00 calc
H(26) H 0.0966 0.3680 0.4624 0.0230 Uiso 1.00 calc
H(27) H 0.2766 0.3650 0.5606 0.0254 Uiso 1.00 calc
H(28) H 0.4310 0.2736 0.5694 0.0265 Uiso 1.00 calc
H(29) H 0.4194 0.1931 0.4764 0.0300 Uiso 1.00 calc
H(30) H 0.2456 0.2009 0.3753 0.0250 Uiso 1.00 calc
H(31) H 0.3652 0.1064 0.3210 0.0550 Uiso 1.00 calc
H(32) H 0.2300 0.0786 0.3529 0.0550 Uiso 1.00 calc

loop_
_atom_site_aniso_label
_atom_site_aniso_U_11
_atom_site_aniso_U_22
_atom_site_aniso_U_33
_atom_site_aniso_U_12
_atom_site_aniso_U_13
_atom_site_aniso_U_23
Rh(1) 0.0110(4) 0.0152(3) 0.0113(3) 0.0007(3) -0.0007(3) -0.0008(3)
Cl(1) 0.011(1) 0.028(1) 0.020(1) 0.0004(9) 0.0010(8) -0.003(1)
Cl(2) 0.022(1) 0.020(1) 0.014(1) 0.0010(9) 0.0005(9) 0.0023(9)
Cl(3) 0.046(2) 0.035(2) 0.049(2) 0.003(1) 0.002(1) -0.007(1)
Cl(4) 0.257(6) 0.041(2) 0.097(3) -0.012(3) -0.124(3) 0.002(2)
P(1) 0.013(1) 0.015(1) 0.014(1) -0.0002(10) -0.0002(9) -0.0015(10)
Si(1) 0.012(1) 0.017(1) 0.016(1) 0.000(1) -0.0004(9) -0.003(1)
N(1) 0.012(4) 0.016(4) 0.007(4) 0.004(3) -0.005(3) -0.002(3)
N(2) 0.013(4) 0.015(4) 0.017(4) 0.004(3) 0.006(3) 0.002(3)
C(1) 0.025(5) 0.026(5) 0.014(5) 0.006(4) 0.002(4) -0.007(4)
C(2) 0.032(6) 0.032(5) 0.021(6) 0.003(4) 0.012(4) -0.005(4)
C(3) 0.040(6) 0.019(5) 0.020(5) 0.008(4) -0.003(5) 0.000(4)
C(4) 0.023(5) 0.018(5) 0.023(6) -0.000(4) -0.003(4) 0.002(4)
C(5) 0.044(6) 0.024(5) 0.012(5) 0.009(5) -0.011(4) -0.004(4)
C(6) 0.033(6) 0.023(5) 0.028(6) 0.008(4) -0.010(5) -0.004(4)
C(7) 0.013(5) 0.028(5) 0.021(5) -0.000(4) -0.005(4) -0.009(4)
C(8) 0.020(5) 0.023(5) 0.014(5) -0.008(4) -0.004(4) 0.004(4)
C(9) 0.034(6) 0.011(5) 0.013(5) -0.001(4) -0.009(4) -0.004(4)
C(10) 0.023(5) 0.023(5) 0.020(5) -0.007(4) 0.004(4) -0.004(4)
C(11) 0.031(6) 0.026(5) 0.024(6) 0.006(4) 0.001(4) -0.004(4)
C(12) 0.029(6) 0.016(5) 0.022(6) 0.004(4) 0.001(4) -0.008(4)
C(13) 0.032(6) 0.014(5) 0.011(5) 0.002(4) -0.007(4) 0.002(4)
C(14) 0.020(5) 0.019(5) 0.013(5) -0.005(4) -0.007(4) -0.001(4)
C(15) 0.029(6) 0.022(5) 0.027(6) -0.008(4) -0.002(5) 0.002(4)
C(16) 0.008(4) 0.025(5) 0.024(5) -0.004(4) -0.003(4) 0.002(4)
C(17) 0.022(5) 0.011(4) 0.013(5) 0.002(4) -0.001(4) 0.007(4)
C(18) 0.019(5) 0.012(4) 0.018(5) 0.006(4) 0.001(4) 0.004(4)
C(19) 0.011(4) 0.035(5) 0.032(5) -0.011(4) 0.004(4) -0.010(5)
C(20) 0.009(4) 0.016(4) 0.016(5) -0.000(3) -0.001(4) 0.000(4)
C(21) 0.023(5) 0.033(5) 0.021(5) 0.005(4) 0.007(4) 0.011(5)
C(22) 0.027(6) 0.055(7) 0.022(6) 0.000(5) 0.008(5) 0.001(5)
C(23) 0.019(5) 0.027(6) 0.040(6) -0.003(4) 0.015(4) -0.018(5)
C(24) 0.039(6) 0.023(6) 0.059(8) 0.017(5) 0.020(6) 0.018(5)
C(25) 0.036(6) 0.030(5) 0.040(6) 0.008(5) 0.018(5) 0.009(5)
C(26) 0.020(5) 0.020(5) 0.013(5) 0.003(4) 0.003(4) -0.003(4)
C(27) 0.028(5) 0.028(5) 0.027(6) 0.009(4) 0.007(4) 0.004(4)
C(28) 0.044(7) 0.021(5) 0.036(6) 0.008(5) 0.013(5) 0.009(5)
C(29) 0.046(7) 0.034(6) 0.023(6) -0.018(5) 0.013(5) -0.006(5)
C(30) 0.031(6) 0.038(6) 0.042(7) -0.014(5) 0.013(5) -0.006(5)
C(31) 0.024(5) 0.036(5) 0.018(5) -0.005(4) 0.001(4) 0.001(4)
C(32) 0.012(4) 0.028(5) 0.001(4) -0.001(4) -0.001(3) -0.001(4)
C(33) 0.024(5) 0.015(5) 0.019(5) 0.001(4) -0.003(4) -0.001(4)
C(34) 0.017(5) 0.030(5) 0.013(5) -0.003(4) -0.001(4) -0.004(4)
C(35) 0.019(5) 0.038(6) 0.012(5) -0.005(4) -0.005(4) 0.004(4)
C(36) 0.017(5) 0.029(5) 0.025(6) 0.007(4) 0.002(4) 0.001(4)
C(37) 0.014(5) 0.023(5) 0.022(5) -0.000(4) 0.006(4) -0.005(4)
C(38) 0.053(7) 0.031(6) 0.050(7) 0.018(5) -0.012(6) 0.001(5)

loop_
_atom_type_symbol
_atom_type_description
_atom_type_scat_dispersion_real
_atom_type_scat_dispersion_imag
_atom_type_scat_source
Rh Rh -1.118 0.919
;International Tables for Crystallography
(1992, Vol. C, Tables 4.2.6.8 and 6.1.1.1)
;
Cl Cl 0.148 0.159
;International Tables for Crystallography
(1992, Vol. C, Tables 4.2.6.8 and 6.1.1.1)
;
Si Si 0.082 0.070
;International Tables for Crystallography
(1992, Vol. C, Tables 4.2.6.8 and 6.1.1.1)
;
P P 0.102 0.094
;International Tables for Crystallography
(1992, Vol. C, Tables 4.2.6.8 and 6.1.1.1)
;
N N 0.006 0.003
;International Tables for Crystallography
(1992, Vol. C, Tables 4.2.6.8 and 6.1.1.1)
;
C C 0.003 0.002
;International Tables for Crystallography
(1992, Vol. C, Tables 4.2.6.8 and 6.1.1.1)
;
H H 0.000 0.000
;International Tables for Crystallography
(1992, Vol. C, Table 6.1.1.2)
;

loop_
_geom_angle_atom_site_label_1
_geom_angle_atom_site_label_2
_geom_angle_atom_site_label_3
_geom_angle
_geom_angle_publ_flag
Cl(1) Rh(1) Cl(2) 96.92(7) ?
Cl(1) Rh(1) P(1) 87.99(7) ?
Cl(1) Rh(1) Si(1) 173.05(8) ?
Cl(1) Rh(1) N(1) 91.4(2) ?
Cl(1) Rh(1) N(2) 90.7(2) ?
Cl(2) Rh(1) P(1) 91.41(8) ?
Cl(2) Rh(1) Si(1) 87.09(8) ?
Cl(2) Rh(1) N(1) 171.3(2) ?
Cl(2) Rh(1) N(2) 86.6(2) ?
P(1) Rh(1) Si(1) 97.61(8) ?
P(1) Rh(1) N(1) 91.4(2) ?
P(1) Rh(1) N(2) 177.5(2) ?
Si(1) Rh(1) N(1) 84.4(2) ?
Si(1) Rh(1) N(2) 83.9(2) ?
N(1) Rh(1) N(2) 90.8(2) ?
Rh(1) P(1) C(20) 116.0(2) ?
Rh(1) P(1) C(26) 111.9(3) ?
Rh(1) P(1) C(32) 117.6(3) ?
C(20) P(1) C(26) 108.4(3) ?
C(20) P(1) C(32) 100.0(3) ?
C(26) P(1) C(32) 101.3(3) ?
Rh(1) Si(1) C(8) 98.7(3) ?
Rh(1) Si(1) C(17) 100.0(3) ?
Rh(1) Si(1) C(19) 130.2(3) ?
C(8) Si(1) C(17) 104.6(3) ?
C(8) Si(1) C(19) 113.0(4) ?
C(17) Si(1) C(19) 107.3(3) ?
Rh(1) N(1) C(1) 122.1(5) ?
Rh(1) N(1) C(9) 119.1(5) ?
C(1) N(1) C(9) 118.8(7) ?
Rh(1) N(2) C(10) 120.8(5) ?
Rh(1) N(2) C(18) 121.1(5) ?
C(10) N(2) C(18) 118.0(6) ?
N(1) C(1) C(2) 123.7(7) ?
C(1) C(2) C(3) 119.7(8) ?
C(2) C(3) C(4) 118.2(8) ?
C(3) C(4) C(5) 121.0(8) ?
C(3) C(4) C(9) 120.3(7) ?
C(5) C(4) C(9) 118.7(8) ?
C(4) C(5) C(6) 119.9(8) ?
C(5) C(6) C(7) 120.3(8) ?
C(6) C(7) C(8) 121.4(8) ?
Si(1) C(8) C(7) 125.9(6) ?
Si(1) C(8) C(9) 115.1(6) ?
C(7) C(8) C(9) 118.6(7) ?
N(1) C(9) C(4) 119.3(7) ?
N(1) C(9) C(8) 119.6(7) ?
C(4) C(9) C(8) 121.0(7) ?
N(2) C(10) C(11) 124.2(7) ?
C(10) C(11) C(12) 118.6(8) ?
C(11) C(12) C(13) 119.3(7) ?
C(12) C(13) C(14) 123.1(7) ?
C(12) C(13) C(18) 118.9(7) ?
C(14) C(13) C(18) 117.9(7) ?
C(13) C(14) C(15) 120.9(7) ?
C(14) C(15) C(16) 120.7(7) ?
C(15) C(16) C(17) 121.5(7) ?
Si(1) C(17) C(16) 125.2(6) ?
Si(1) C(17) C(18) 117.5(6) ?
C(16) C(17) C(18) 117.3(7) ?
N(2) C(18) C(13) 121.0(7) ?
N(2) C(18) C(17) 117.4(7) ?
C(13) C(18) C(17) 121.7(7) ?
P(1) C(20) C(21) 118.6(6) ?
P(1) C(20) C(25) 124.1(6) ?
C(21) C(20) C(25) 117.2(8) ?
C(20) C(21) C(22) 121.4(8) ?
C(21) C(22) C(23) 120.2(8) ?
C(22) C(23) C(24) 119.5(8) ?
C(23) C(24) C(25) 120.0(8) ?
C(20) C(25) C(24) 121.7(8) ?
P(1) C(26) C(27) 124.5(6) ?
P(1) C(26) C(31) 117.7(6) ?
C(27) C(26) C(31) 117.7(8) ?
C(26) C(27) C(28) 121.9(8) ?
C(27) C(28) C(29) 119.3(8) ?
C(28) C(29) C(30) 119.6(8) ?
C(29) C(30) C(31) 120.6(9) ?
C(26) C(31) C(30) 120.7(8) ?
P(1) C(32) C(33) 118.7(6) ?
P(1) C(32) C(37) 122.9(6) ?
C(33) C(32) C(37) 118.3(7) ?
C(32) C(33) C(34) 122.2(7) ?
C(33) C(34) C(35) 118.4(7) ?
C(34) C(35) C(36) 120.6(7) ?
C(35) C(36) C(37) 119.8(7) ?
C(32) C(37) C(36) 120.7(7) ?
Cl(3) C(38) Cl(4) 112.9(5) ?
N(1) C(1) H(1) 117.511 no
C(2) C(1) H(1) 118.829 no
C(1) C(2) H(2) 120.441 no
C(3) C(2) H(2) 119.867 no
C(2) C(3) H(3) 121.235 no
C(4) C(3) H(3) 120.591 no
C(4) C(5) H(4) 120.438 no
C(6) C(5) H(4) 119.591 no
C(5) C(6) H(5) 119.824 no
C(7) C(6) H(5) 119.888 no
C(6) C(7) H(6) 119.201 no
C(8) C(7) H(6) 119.392 no
N(2) C(10) H(7) 117.806 no
C(11) C(10) H(7) 117.999 no
C(10) C(11) H(8) 120.883 no
C(12) C(11) H(8) 120.555 no
C(11) C(12) H(9) 120.963 no
C(13) C(12) H(9) 119.748 no
C(13) C(14) H(10) 120.776 no
C(15) C(14) H(10) 118.292 no
C(14) C(15) H(11) 120.586 no
C(16) C(15) H(11) 118.693 no
C(15) C(16) H(12) 118.955 no
C(17) C(16) H(12) 119.571 no
Si(1) C(19) H(13) 110.981 no
Si(1) C(19) H(14) 110.800 no
Si(1) C(19) H(15) 111.011 no
H(13) C(19) H(14) 107.826 no
H(13) C(19) H(15) 108.133 no
H(14) C(19) H(15) 107.960 no
C(20) C(21) H(16) 118.682 no
C(22) C(21) H(16) 119.850 no
C(21) C(22) H(17) 119.829 no
C(23) C(22) H(17) 119.911 no
C(22) C(23) H(18) 121.778 no
C(24) C(23) H(18) 118.672 no
C(23) C(24) H(19) 120.687 no
C(25) C(24) H(19) 119.301 no
C(20) C(25) H(20) 118.914 no
C(24) C(25) H(20) 119.392 no
C(26) C(27) H(21) 118.304 no
C(28) C(27) H(21) 119.822 no
C(27) C(28) H(22) 119.408 no
C(29) C(28) H(22) 121.293 no
C(28) C(29) H(23) 119.539 no
C(30) C(29) H(23) 120.844 no
C(29) C(30) H(24) 119.009 no
C(31) C(30) H(24) 120.355 no
C(26) C(31) H(25) 118.979 no
C(30) C(31) H(25) 120.253 no
C(32) C(33) H(26) 118.521 no
C(34) C(33) H(26) 119.248 no
C(33) C(34) H(27) 120.937 no
C(35) C(34) H(27) 120.571 no
C(34) C(35) H(28) 119.814 no
C(36) C(35) H(28) 119.534 no
C(35) C(36) H(29) 119.875 no
C(37) C(36) H(29) 120.324 no
C(32) C(37) H(30) 118.794 no
C(36) C(37) H(30) 120.515 no
Cl(3) C(38) H(31) 109.210 no
Cl(3) C(38) H(32) 109.754 no
Cl(4) C(38) H(31) 109.576 no
Cl(4) C(38) H(32) 111.409 no
H(31) C(38) H(32) 103.514 no

loop_
_geom_bond_atom_site_label_1
_geom_bond_atom_site_label_2
_geom_bond_distance
_geom_bond_publ_flag
Rh(1) Cl(1) 2.640(2) yes
Rh(1) Cl(2) 2.356(2) yes
Rh(1) P(1) 2.290(2) yes
Rh(1) Si(1) 2.281(2) yes
Rh(1) N(1) 2.093(6) yes
Rh(1) N(2) 2.152(6) yes
Cl(3) C(38) 1.759(10) yes
Cl(4) C(38) 1.692(10) yes
P(1) C(20) 1.837(8) yes
P(1) C(26) 1.852(8) yes
P(1) C(32) 1.834(7) yes
Si(1) C(8) 1.873(8) yes
Si(1) C(17) 1.887(8) yes
Si(1) C(19) 1.852(8) yes
N(1) C(1) 1.324(9) yes
N(1) C(9) 1.392(10) yes
N(2) C(10) 1.309(9) yes
N(2) C(18) 1.385(9) yes
C(1) C(2) 1.40(1) yes
C(2) C(3) 1.36(1) yes
C(3) C(4) 1.41(1) yes
C(4) C(5) 1.42(1) yes
C(4) C(9) 1.42(1) yes
C(5) C(6) 1.37(1) yes
C(6) C(7) 1.41(1) yes
C(7) C(8) 1.38(1) yes
C(8) C(9) 1.41(1) yes
C(10) C(11) 1.41(1) yes
C(11) C(12) 1.37(1) yes
C(12) C(13) 1.40(1) yes
C(13) C(14) 1.41(1) yes
C(13) C(18) 1.41(1) yes
C(14) C(15) 1.35(1) yes
C(15) C(16) 1.41(1) yes
C(16) C(17) 1.387(10) yes
C(17) C(18) 1.42(1) yes
C(20) C(21) 1.38(1) yes
C(20) C(25) 1.39(1) yes
C(21) C(22) 1.39(1) yes
C(22) C(23) 1.37(1) yes
C(23) C(24) 1.37(1) yes
C(24) C(25) 1.38(1) yes
C(26) C(27) 1.37(1) yes
C(26) C(31) 1.40(1) yes
C(27) C(28) 1.40(1) yes
C(28) C(29) 1.37(1) yes
C(29) C(30) 1.38(1) yes
C(30) C(31) 1.38(1) yes
C(32) C(33) 1.388(10) yes
C(32) C(37) 1.38(1) yes
C(33) C(34) 1.38(1) yes
C(34) C(35) 1.39(1) yes
C(35) C(36) 1.38(1) yes
C(36) C(37) 1.38(1) yes
C(1) H(1) 0.978 no
C(2) H(2) 0.990 no
C(3) H(3) 0.973 no
C(5) H(4) 0.970 no
C(6) H(5) 0.980 no
C(7) H(6) 0.982 no
C(10) H(7) 0.977 no
C(11) H(8) 0.979 no
C(12) H(9) 0.976 no
C(14) H(10) 0.973 no
C(15) H(11) 0.971 no
C(16) H(12) 0.973 no
C(19) H(13) 0.959 no
C(19) H(14) 0.961 no
C(19) H(15) 0.957 no
C(21) H(16) 0.984 no
C(22) H(17) 0.971 no
C(23) H(18) 0.969 no
C(24) H(19) 0.975 no
C(25) H(20) 0.982 no
C(27) H(21) 0.985 no
C(28) H(22) 0.977 no
C(29) H(23) 0.987 no
C(30) H(24) 0.987 no
C(31) H(25) 0.981 no
C(33) H(26) 0.986 no
C(34) H(27) 0.988 no
C(35) H(28) 0.975 no
C(36) H(29) 0.979 no
C(37) H(30) 0.976 no
C(38) H(31) 0.994 no
C(38) H(32) 0.981 no

loop_
_geom_contact_atom_site_label_1
_geom_contact_atom_site_label_2
_geom_contact_distance
_geom_contact_site_symmetry_2
Rh(1) Cl(1) 2.640(2) .
Cl(1) C(38) 3.514(9) .
Cl(2) C(3) 3.567(9) 4_555
Cl(2) C(38) 3.567(9) .
C(6) C(36) 3.57(1) 4_454
C(10) C(34) 3.57(1) 4_554
C(13) C(29) 3.57(1) 2_545
C(14) C(30) 3.43(1) 2_545
C(14) C(23) 3.49(1) 4_554
C(23) C(35) 3.46(1) 1_455

loop_
_geom_torsion_atom_site_label_1
_geom_torsion_atom_site_label_2
_geom_torsion_atom_site_label_3
_geom_torsion_atom_site_label_4
_geom_torsion
_geom_torsion_site_symmetry_1
_geom_torsion_site_symmetry_2
_geom_torsion_site_symmetry_3
_geom_torsion_site_symmetry_4
_geom_torsion_publ_flag
Rh(1) P(1) C(20) C(21) 86.6(6) 1_555 1_555 1_555 1_555 yes
Rh(1) P(1) C(20) C(25) -89.1(7) 1_555 1_555 1_555 1_555 yes
Rh(1) P(1) C(26) C(27) 79.5(7) 1_555 1_555 1_555 1_555 yes
Rh(1) P(1) C(26) C(31) -95.3(6) 1_555 1_555 1_555 1_555 yes
Rh(1) P(1) C(32) C(33) -168.8(5) 1_555 1_555 1_555 1_555 yes
Rh(1) P(1) C(32) C(37) 14.7(8) 1_555 1_555 1_555 1_555 yes
Rh(1) Si(1) C(8) C(7) -170.6(7) 1_555 1_555 1_555 1_555 yes
Rh(1) Si(1) C(8) C(9) 17.1(6) 1_555 1_555 1_555 1_555 yes
Rh(1) Si(1) C(17) C(16) 179.6(6) 1_555 1_555 1_555 1_555 yes
Rh(1) Si(1) C(17) C(18) -2.1(6) 1_555 1_555 1_555 1_555 yes
Rh(1) N(1) C(1) C(2) -175.6(6) 1_555 1_555 1_555 1_555 yes
Rh(1) N(1) C(9) C(4) 174.2(5) 1_555 1_555 1_555 1_555 yes
Rh(1) N(1) C(9) C(8) -3.8(9) 1_555 1_555 1_555 1_555 yes
Rh(1) N(2) C(10) C(11) 177.6(6) 1_555 1_555 1_555 1_555 yes
Rh(1) N(2) C(18) C(13) -178.6(5) 1_555 1_555 1_555 1_555 yes
Rh(1) N(2) C(18) C(17) 0.2(9) 1_555 1_555 1_555 1_555 yes
Cl(1) Rh(1) P(1) C(20) -172.8(3) 1_555 1_555 1_555 1_555 yes
Cl(1) Rh(1) P(1) C(26) 62.2(3) 1_555 1_555 1_555 1_555 yes
Cl(1) Rh(1) P(1) C(32) -54.6(3) 1_555 1_555 1_555 1_555 yes
Cl(1) Rh(1) N(1) C(1) 4.1(6) 1_555 1_555 1_555 1_555 yes
Cl(1) Rh(1) N(1) C(9) -173.2(5) 1_555 1_555 1_555 1_555 yes
Cl(1) Rh(1) N(2) C(10) 6.0(6) 1_555 1_555 1_555 1_555 yes
Cl(1) Rh(1) N(2) C(18) -176.9(5) 1_555 1_555 1_555 1_555 yes
Cl(2) Rh(1) P(1) C(20) -75.9(3) 1_555 1_555 1_555 1_555 yes
Cl(2) Rh(1) P(1) C(26) 159.0(3) 1_555 1_555 1_555 1_555 yes
Cl(2) Rh(1) P(1) C(32) 42.3(3) 1_555 1_555 1_555 1_555 yes
Cl(2) Rh(1) Si(1) C(8) 168.0(3) 1_555 1_555 1_555 1_555 yes
Cl(2) Rh(1) Si(1) C(17) -85.4(2) 1_555 1_555 1_555 1_555 yes
Cl(2) Rh(1) Si(1) C(19) 37.6(4) 1_555 1_555 1_555 1_555 yes
Cl(2) Rh(1) N(2) C(10) -90.9(6) 1_555 1_555 1_555 1_555 yes
Cl(2) Rh(1) N(2) C(18) 86.2(5) 1_555 1_555 1_555 1_555 yes
P(1) Rh(1) Si(1) C(8) 76.9(3) 1_555 1_555 1_555 1_555 yes
P(1) Rh(1) Si(1) C(17) -176.4(2) 1_555 1_555 1_555 1_555 yes
P(1) Rh(1) Si(1) C(19) -53.4(4) 1_555 1_555 1_555 1_555 yes
P(1) Rh(1) N(1) C(1) 92.2(6) 1_555 1_555 1_555 1_555 yes
P(1) Rh(1) N(1) C(9) -85.1(5) 1_555 1_555 1_555 1_555 yes
P(1) C(20) C(21) C(22) -177.8(7) 1_555 1_555 1_555 1_555 yes
P(1) C(20) C(25) C(24) 176.8(7) 1_555 1_555 1_555 1_555 yes
P(1) C(26) C(27) C(28) -179.9(7) 1_555 1_555 1_555 1_555 yes
P(1) C(26) C(31) C(30) 177.1(7) 1_555 1_555 1_555 1_555 yes
P(1) C(32) C(33) C(34) -175.8(6) 1_555 1_555 1_555 1_555 yes
P(1) C(32) C(37) C(36) 176.0(6) 1_555 1_555 1_555 1_555 yes
Si(1) Rh(1) P(1) C(20) 11.4(3) 1_555 1_555 1_555 1_555 yes
Si(1) Rh(1) P(1) C(26) -113.7(3) 1_555 1_555 1_555 1_555 yes
Si(1) Rh(1) P(1) C(32) 129.5(3) 1_555 1_555 1_555 1_555 yes
Si(1) Rh(1) N(1) C(1) -170.3(6) 1_555 1_555 1_555 1_555 yes
Si(1) Rh(1) N(1) C(9) 12.4(5) 1_555 1_555 1_555 1_555 yes
Si(1) Rh(1) N(2) C(10) -178.3(6) 1_555 1_555 1_555 1_555 yes
Si(1) Rh(1) N(2) C(18) -1.3(5) 1_555 1_555 1_555 1_555 yes
Si(1) C(8) C(7) C(6) -170.6(6) 1_555 1_555 1_555 1_555 yes
Si(1) C(8) C(9) N(1) -10.5(10) 1_555 1_555 1_555 1_555 yes
Si(1) C(8) C(9) C(4) 171.6(6) 1_555 1_555 1_555 1_555 yes
Si(1) C(17) C(16) C(15) 178.6(6) 1_555 1_555 1_555 1_555 yes
Si(1) C(17) C(18) N(2) 1.5(9) 1_555 1_555 1_555 1_555 yes
Si(1) C(17) C(18) C(13) -179.8(6) 1_555 1_555 1_555 1_555 yes
N(1) Rh(1) P(1) C(20) 95.9(3) 1_555 1_555 1_555 1_555 yes
N(1) Rh(1) P(1) C(26) -29.2(3) 1_555 1_555 1_555 1_555 yes
N(1) Rh(1) P(1) C(32) -145.9(3) 1_555 1_555 1_555 1_555 yes
N(1) Rh(1) Si(1) C(8) -13.7(3) 1_555 1_555 1_555 1_555 yes
N(1) Rh(1) Si(1) C(17) 92.9(3) 1_555 1_555 1_555 1_555 yes
N(1) Rh(1) Si(1) C(19) -144.1(4) 1_555 1_555 1_555 1_555 yes
N(1) Rh(1) N(2) C(10) 97.4(6) 1_555 1_555 1_555 1_555 yes
N(1) Rh(1) N(2) C(18) -85.5(6) 1_555 1_555 1_555 1_555 yes
N(1) C(1) C(2) C(3) 0(1) 1_555 1_555 1_555 1_555 yes
N(1) C(9) C(4) C(3) 4(1) 1_555 1_555 1_555 1_555 yes
N(1) C(9) C(4) C(5) -178.6(7) 1_555 1_555 1_555 1_555 yes
N(1) C(9) C(8) C(7) 176.6(7) 1_555 1_555 1_555 1_555 yes
N(2) Rh(1) Si(1) C(8) -105.1(3) 1_555 1_555 1_555 1_555 yes
N(2) Rh(1) Si(1) C(17) 1.5(3) 1_555 1_555 1_555 1_555 yes
N(2) Rh(1) Si(1) C(19) 124.5(4) 1_555 1_555 1_555 1_555 yes
N(2) Rh(1) N(1) C(1) -86.5(6) 1_555 1_555 1_555 1_555 yes
N(2) Rh(1) N(1) C(9) 96.2(5) 1_555 1_555 1_555 1_555 yes
N(2) C(10) C(11) C(12) 2(1) 1_555 1_555 1_555 1_555 yes
N(2) C(18) C(13) C(12) 0(1) 1_555 1_555 1_555 1_555 yes
N(2) C(18) C(13) C(14) -179.5(7) 1_555 1_555 1_555 1_555 yes
N(2) C(18) C(17) C(16) 179.9(7) 1_555 1_555 1_555 1_555 yes
C(1) N(1) C(9) C(4) -3(1) 1_555 1_555 1_555 1_555 yes
C(1) N(1) C(9) C(8) 178.8(7) 1_555 1_555 1_555 1_555 yes
C(1) C(2) C(3) C(4) 1(1) 1_555 1_555 1_555 1_555 yes
C(2) C(1) N(1) C(9) 1(1) 1_555 1_555 1_555 1_555 yes
C(2) C(3) C(4) C(5) 179.4(8) 1_555 1_555 1_555 1_555 yes
C(2) C(3) C(4) C(9) -3(1) 1_555 1_555 1_555 1_555 yes
C(3) C(4) C(5) C(6) 179.8(8) 1_555 1_555 1_555 1_555 yes
C(3) C(4) C(9) C(8) -178.0(7) 1_555 1_555 1_555 1_555 yes
C(4) C(5) C(6) C(7) -2(1) 1_555 1_555 1_555 1_555 yes
C(4) C(9) C(8) C(7) -1(1) 1_555 1_555 1_555 1_555 yes
C(5) C(4) C(9) C(8) 0(1) 1_555 1_555 1_555 1_555 yes
C(5) C(6) C(7) C(8) 0(1) 1_555 1_555 1_555 1_555 yes
C(6) C(5) C(4) C(9) 2(1) 1_555 1_555 1_555 1_555 yes
C(6) C(7) C(8) C(9) 1(1) 1_555 1_555 1_555 1_555 yes
C(7) C(8) Si(1) C(17) 86.6(8) 1_555 1_555 1_555 1_555 yes
C(7) C(8) Si(1) C(19) -29.8(8) 1_555 1_555 1_555 1_555 yes
C(8) Si(1) C(17) C(16) -78.5(7) 1_555 1_555 1_555 1_555 yes
C(8) Si(1) C(17) C(18) 99.7(6) 1_555 1_555 1_555 1_555 yes
C(9) C(8) Si(1) C(17) -85.8(6) 1_555 1_555 1_555 1_555 yes
C(9) C(8) Si(1) C(19) 157.8(6) 1_555 1_555 1_555 1_555 yes
C(10) N(2) C(18) C(13) -1(1) 1_555 1_555 1_555 1_555 yes
C(10) N(2) C(18) C(17) 177.3(7) 1_555 1_555 1_555 1_555 yes
C(10) C(11) C(12) C(13) -3(1) 1_555 1_555 1_555 1_555 yes
C(11) C(10) N(2) C(18) 0(1) 1_555 1_555 1_555 1_555 yes
C(11) C(12) C(13) C(14) -178.1(8) 1_555 1_555 1_555 1_555 yes
C(11) C(12) C(13) C(18) 2(1) 1_555 1_555 1_555 1_555 yes
C(12) C(13) C(14) C(15) 179.4(8) 1_555 1_555 1_555 1_555 yes
C(12) C(13) C(18) C(17) -178.6(7) 1_555 1_555 1_555 1_555 yes
C(13) C(14) C(15) C(16) 0(1) 1_555 1_555 1_555 1_555 yes
C(13) C(18) C(17) C(16) -1(1) 1_555 1_555 1_555 1_555 yes
C(14) C(13) C(18) C(17) 1(1) 1_555 1_555 1_555 1_555 yes
C(14) C(15) C(16) C(17) 0(1) 1_555 1_555 1_555 1_555 yes
C(15) C(14) C(13) C(18) -1(1) 1_555 1_555 1_555 1_555 yes
C(15) C(16) C(17) C(18) 0(1) 1_555 1_555 1_555 1_555 yes
C(16) C(17) Si(1) C(19) 41.8(8) 1_555 1_555 1_555 1_555 yes
C(18) C(17) Si(1) C(19) -140.0(6) 1_555 1_555 1_555 1_555 yes
C(20) P(1) C(26) C(27) -49.6(8) 1_555 1_555 1_555 1_555 yes
C(20) P(1) C(26) C(31) 135.5(6) 1_555 1_555 1_555 1_555 yes
C(20) P(1) C(32) C(33) -42.4(7) 1_555 1_555 1_555 1_555 yes
C(20) P(1) C(32) C(37) 141.1(7) 1_555 1_555 1_555 1_555 yes
C(20) C(21) C(22) C(23) 1(1) 1_555 1_555 1_555 1_555 yes
C(20) C(25) C(24) C(23) 0(1) 1_555 1_555 1_555 1_555 yes
C(21) C(20) P(1) C(26) -146.5(6) 1_555 1_555 1_555 1_555 yes
C(21) C(20) P(1) C(32) -40.9(7) 1_555 1_555 1_555 1_555 yes
C(21) C(20) C(25) C(24) 1(1) 1_555 1_555 1_555 1_555 yes
C(21) C(22) C(23) C(24) 0(1) 1_555 1_555 1_555 1_555 yes
C(22) C(21) C(20) C(25) -1(1) 1_555 1_555 1_555 1_555 yes
C(22) C(23) C(24) C(25) 0(1) 1_555 1_555 1_555 1_555 yes
C(25) C(20) P(1) C(26) 37.7(8) 1_555 1_555 1_555 1_555 yes
C(25) C(20) P(1) C(32) 143.3(7) 1_555 1_555 1_555 1_555 yes
C(26) P(1) C(32) C(33) 68.9(7) 1_555 1_555 1_555 1_555 yes
C(26) P(1) C(32) C(37) -107.7(7) 1_555 1_555 1_555 1_555 yes
C(26) C(27) C(28) C(29) 5(1) 1_555 1_555 1_555 1_555 yes
C(26) C(31) C(30) C(29) 1(1) 1_555 1_555 1_555 1_555 yes
C(27) C(26) P(1) C(32) -154.3(7) 1_555 1_555 1_555 1_555 yes
C(27) C(26) C(31) C(30) 1(1) 1_555 1_555 1_555 1_555 yes
C(27) C(28) C(29) C(30) -1(1) 1_555 1_555 1_555 1_555 yes
C(28) C(27) C(26) C(31) -5(1) 1_555 1_555 1_555 1_555 yes
C(28) C(29) C(30) C(31) -1(1) 1_555 1_555 1_555 1_555 yes
C(31) C(26) P(1) C(32) 30.9(7) 1_555 1_555 1_555 1_555 yes
C(32) C(33) C(34) C(35) 0(1) 1_555 1_555 1_555 1_555 yes
C(32) C(37) C(36) C(35) 0(1) 1_555 1_555 1_555 1_555 yes
C(33) C(32) C(37) C(36) 0(1) 1_555 1_555 1_555 1_555 yes
C(33) C(34) C(35) C(36) 0(1) 1_555 1_555 1_555 1_555 yes
C(34) C(33) C(32) C(37) 0(1) 1_555 1_555 1_555 1_555 yes
C(34) C(35) C(36) C(37) 0(1) 1_555 1_555 1_555 1_555 yes
